data_4505907
loop_
_publ_author_name
'Rigby, Nicola'
'Jacobs, Tia'
'Reddy, Jayarama Prakasha'
'Hardie, Michaele J.'

_publ_section_title
;
 Metal Complexes of 2,2&#x2032;-Bipyridine-4,4&#x2032;-diamine as
 Metallo-Tectons for Hydrogen Bonded Networks
;
_journal_issue 4
_journal_name_full 'Crystal Growth &amp; Design'
_journal_page_first 1871
_journal_paper_doi 10.1021/cg201512q
_journal_volume 12
_journal_year 2012
_chemical_formula_sum 'C63 H79 Cu2 N23 O15'
_chemical_formula_weight 1525.57
_chemical_name_systematic
; 
 [tetra(2,2'-bipyridine-4,4'-diamine)(terepthalate)dicopper(II)]
 nitrate dimethylformamide clathrate
;
_space_group_IT_number 14
_symmetry_cell_setting monoclinic
_symmetry_space_group_name_Hall '-P 2yn'
_symmetry_space_group_name_H-M 'P 1 21/n 1'
_atom_sites_solution_hydrogens geom
_atom_sites_solution_primary direct
_atom_sites_solution_secondary difmap
_audit_creation_method SHELXL-97
_cell_angle_alpha 90.00
_cell_angle_beta 97.864(4)
_cell_angle_gamma 90.00
_cell_formula_units_Z 2
_cell_length_a 13.4940(11)
_cell_length_b 14.8619(12)
_cell_length_c 19.7828(16)
_cell_measurement_temperature 150(2)
_cell_volume 3930.1(6)
_computing_cell_refinement 'APEXII (Bruker, 2004)'
_computing_data_collection 'APEXII (Bruker, 2004)'
_computing_data_reduction 'APEXII (Bruker, 2004)'
_computing_molecular_graphics 'XSeed (Barbour, 2001)'
_computing_structure_refinement 'SHELXL-97 (Sheldrick, 1997)'
_computing_structure_solution 'SHELXS-97 (Sheldrick, 1990)'
_diffrn_ambient_temperature 150(2)
_diffrn_measured_fraction_theta_full 0.993
_diffrn_measured_fraction_theta_max 0.993
_diffrn_measurement_device_type 'Bruker Apex II diffractometer'
_diffrn_measurement_method 'omega and phi scans'
_diffrn_radiation_monochromator graphite
_diffrn_radiation_source 'rotating anode'
_diffrn_radiation_type MoK\a
_diffrn_radiation_wavelength 0.71073
_diffrn_reflns_av_R_equivalents 0.0329
_diffrn_reflns_av_sigmaI/netI 0.0379
_diffrn_reflns_limit_h_max 11
_diffrn_reflns_limit_h_min -17
_diffrn_reflns_limit_k_max 18
_diffrn_reflns_limit_k_min -16
_diffrn_reflns_limit_l_max 25
_diffrn_reflns_limit_l_min -25
_diffrn_reflns_number 25925
_diffrn_reflns_theta_full 26.85
_diffrn_reflns_theta_max 26.85
_diffrn_reflns_theta_min 1.72
_exptl_absorpt_coefficient_mu 0.614
_exptl_absorpt_correction_T_max 0.9525
_exptl_absorpt_correction_T_min 0.8870
_exptl_absorpt_correction_type multi-scan
_exptl_absorpt_process_details SADABS
_exptl_crystal_colour blue
_exptl_crystal_density_diffrn 1.289
_exptl_crystal_density_method 'not measured'
_exptl_crystal_description block
_exptl_crystal_F_000 1592
_exptl_crystal_size_max 0.20
_exptl_crystal_size_mid 0.16
_exptl_crystal_size_min 0.08
_refine_diff_density_max 1.201
_refine_diff_density_min -0.424
_refine_diff_density_rms 0.114
_refine_ls_extinction_method none
_refine_ls_goodness_of_fit_ref 1.053
_refine_ls_hydrogen_treatment constr
_refine_ls_matrix_type full
_refine_ls_number_parameters 493
_refine_ls_number_reflns 8393
_refine_ls_number_restraints 0
_refine_ls_restrained_S_all 1.053
_refine_ls_R_factor_all 0.0996
_refine_ls_R_factor_gt 0.0715
_refine_ls_shift/su_max 0.001
_refine_ls_shift/su_mean 0.000
_refine_ls_structure_factor_coef Fsqd
_refine_ls_weighting_details 'calc w=1/[\s^2^(Fo^2^)+(0.1656P)^2^+1.5846P] where P=(Fo^2^+2Fc^2^)/3'
_refine_ls_weighting_scheme calc
_refine_ls_wR_factor_gt 0.2243
_refine_ls_wR_factor_ref 0.2513
_reflns_number_gt 5822
_reflns_number_total 8393
_reflns_threshold_expression >2sigma(I)
_cod_data_source_file cg201512q_si_005.cif
_cod_data_source_block c:
_cod_depositor_comments
;
The following automatic conversions were performed:

'_symmetry_cell_setting' value 'Monoclinic' changed to 'monoclinic'
according to /home/saulius/struct/CIF-dictionaries/cif_core.dic
dictionary named 'cif_core.dic' version 2.4.1 from 2010-06-29.

Automatic conversion script
Id: cif_fix_values 1715 2011-07-08 13:25:40Z adriana 
;
_cod_original_sg_symbol_H-M P21/n
_cod_database_code 4505907

loop_
_symmetry_equiv_pos_as_xyz
'x, y, z'
'-x+1/2, y+1/2, -z+1/2'
'-x, -y, -z'
'x-1/2, -y-1/2, z-1/2'

loop_
_atom_site_label
_atom_site_type_symbol
_atom_site_fract_x
_atom_site_fract_y
_atom_site_fract_z
_atom_site_U_iso_or_equiv
_atom_site_adp_type
_atom_site_occupancy
_atom_site_symmetry_multiplicity
_atom_site_calc_flag
_atom_site_refinement_flags
Cu1 Cu 0.20783(4) 0.68878(3) 0.08533(2) 0.0471(2) Uani 1 1 d .
O1 O 0.1721(2) 0.82178(17) 0.07131(14) 0.0505(7) Uani 1 1 d .
O2 O 0.0867(2) 0.76744(17) -0.02432(13) 0.0495(7) Uani 1 1 d .
O3 O -0.2410(4) 0.4000(4) 0.1689(3) 0.1133(16) Uani 1 1 d .
O4 O -0.2711(8) 0.3905(5) 0.2693(4) 0.231(5) Uani 1 1 d .
O5 O -0.2560(4) 0.2698(4) 0.2160(2) 0.1008(13) Uani 1 1 d .
O6 O 0.2332(3) 1.1535(3) -0.0491(2) 0.0830(10) Uani 1 1 d .
O7 O 0.1077(4) 0.6622(3) 0.3285(2) 0.0969(13) Uani 1 1 d .
O8 O 0.5055(9) 0.4512(9) 0.2945(5) 0.132(4) Uani 0.50 1 d P
N1 N 0.3156(3) 0.7077(2) 0.17518(17) 0.0542(8) Uani 1 1 d .
N2 N 0.3334(3) 0.7077(2) 0.04340(15) 0.0452(7) Uani 1 1 d .
N3 N 0.5547(3) 0.7498(3) 0.32989(19) 0.0724(12) Uani 1 1 d .
H3A H 0.5453 0.7518 0.3730 0.087 Uiso 1 1 calc R
H3B H 0.6151 0.7574 0.3188 0.087 Uiso 1 1 calc R
N4 N 0.5972(3) 0.7711(3) -0.0350(2) 0.0666(10) Uani 1 1 d .
H4A H 0.6523 0.7823 -0.0070 0.080 Uiso 1 1 calc R
H4B H 0.5979 0.7727 -0.0794 0.080 Uiso 1 1 calc R
N5 N 0.1861(2) 0.5579(2) 0.05839(19) 0.0527(8) Uani 1 1 d .
N6 N 0.0811(3) 0.6660(2) 0.12426(17) 0.0538(8) Uani 1 1 d .
N7 N 0.1161(3) 0.2888(3) 0.0170(2) 0.0641(10) Uani 1 1 d .
H7A H 0.0620 0.2648 0.0298 0.077 Uiso 1 1 calc R
H7B H 0.1556 0.2559 -0.0049 0.077 Uiso 1 1 calc R
N8 N -0.1962(4) 0.6052(4) 0.1886(3) 0.0971(16) Uani 1 1 d .
H8A H -0.2218 0.5509 0.1820 0.116 Uiso 1 1 calc R
H8B H -0.2289 0.6468 0.2082 0.116 Uiso 1 1 calc R
N9 N -0.2562(4) 0.3533(4) 0.2187(3) 0.0840(14) Uani 1 1 d .
N10 N 0.4579(6) 0.4590(6) 0.1785(4) 0.070(2) Uani 0.50 1 d P
N11 N 0.2539(3) 1.0055(3) -0.0765(2) 0.0693(10) Uani 1 1 d .
N12 N 0.0493(6) 0.5169(4) 0.3136(3) 0.1048(18) Uani 1 1 d .
C1 C 0.3017(4) 0.7082(3) 0.2416(2) 0.0636(12) Uani 1 1 d .
H1 H 0.2361 0.6983 0.2526 0.076 Uiso 1 1 calc R
C2 C 0.3788(4) 0.7225(3) 0.2945(2) 0.0616(11) Uani 1 1 d .
H2 H 0.3650 0.7237 0.3403 0.074 Uiso 1 1 calc R
C3 C 0.4767(3) 0.7352(3) 0.2809(2) 0.0563(10) Uani 1 1 d .
C4 C 0.4916(3) 0.7346(3) 0.2109(2) 0.0560(10) Uani 1 1 d .
H4 H 0.5568 0.7426 0.1987 0.067 Uiso 1 1 calc R
C5 C 0.4097(3) 0.7223(3) 0.16029(19) 0.0498(9) Uani 1 1 d .
C6 C 0.4193(3) 0.7261(2) 0.08560(19) 0.0466(9) Uani 1 1 d .
C7 C 0.5076(3) 0.7485(3) 0.0615(2) 0.0509(9) Uani 1 1 d .
H7 H 0.5658 0.7619 0.0926 0.061 Uiso 1 1 calc R
C8 C 0.5110(3) 0.7515(3) -0.0098(2) 0.0515(9) Uani 1 1 d .
C9 C 0.4214(3) 0.7315(3) -0.0533(2) 0.0533(10) Uani 1 1 d .
H9 H 0.4198 0.7322 -0.1014 0.064 Uiso 1 1 calc R
C10 C 0.3366(3) 0.7109(3) -0.0248(2) 0.0506(9) Uani 1 1 d .
H10 H 0.2770 0.6982 -0.0546 0.061 Uiso 1 1 calc R
C11 C 0.2437(3) 0.5062(3) 0.0253(3) 0.0721(14) Uani 1 1 d .
H11 H 0.3019 0.5324 0.0115 0.087 Uiso 1 1 calc R
C12 C 0.2244(4) 0.4168(3) 0.0098(3) 0.0686(13) Uani 1 1 d .
H12 H 0.2676 0.3830 -0.0146 0.082 Uiso 1 1 calc R
C13 C 0.1387(3) 0.3766(3) 0.0312(2) 0.0569(11) Uani 1 1 d .
C14 C 0.0780(3) 0.4307(3) 0.0658(2) 0.0519(10) Uani 1 1 d .
H14 H 0.0196 0.4062 0.0806 0.062 Uiso 1 1 calc R
C15 C 0.1024(3) 0.5196(3) 0.0787(2) 0.0517(10) Uani 1 1 d .
C16 C 0.0415(3) 0.5828(3) 0.1149(2) 0.0528(10) Uani 1 1 d .
C17 C -0.0507(4) 0.5601(3) 0.1365(2) 0.0639(11) Uani 1 1 d .
H17 H -0.0764 0.5008 0.1297 0.077 Uiso 1 1 calc R
C18 C -0.1045(4) 0.6252(4) 0.1680(3) 0.0756(14) Uani 1 1 d .
C19 C -0.0609(5) 0.7123(4) 0.1767(3) 0.0751(14) Uani 1 1 d .
H19 H -0.0942 0.7587 0.1978 0.090 Uiso 1 1 calc R
C20 C 0.0278(4) 0.7287(3) 0.1548(2) 0.0638(11) Uani 1 1 d .
H20 H 0.0549 0.7876 0.1611 0.077 Uiso 1 1 calc R
C21 C 0.5159(12) 0.4732(11) 0.2406(6) 0.111(5) Uani 0.50 1 d P
H21 H 0.5748 0.5073 0.2381 0.133 Uiso 0.50 1 calc PR
C22 C 0.3662(15) 0.4115(11) 0.1920(11) 0.170(10) Uani 0.50 1 d P
H22A H 0.3797 0.3469 0.1965 0.256 Uiso 0.50 1 calc PR
H22B H 0.3127 0.4220 0.1541 0.256 Uiso 0.50 1 calc PR
H22C H 0.3454 0.4343 0.2344 0.256 Uiso 0.50 1 calc PR
C23 C 0.4980(13) 0.4875(8) 0.1198(6) 0.123(6) Uani 0.50 1 d P
H23A H 0.5651 0.5124 0.1333 0.185 Uiso 0.50 1 calc PR
H23B H 0.4547 0.5338 0.0961 0.185 Uiso 0.50 1 calc PR
H23C H 0.5022 0.4361 0.0893 0.185 Uiso 0.50 1 calc PR
C24 C 0.2087(4) 1.0859(3) -0.0836(3) 0.0680(12) Uani 1 1 d .
H24 H 0.1528 1.0913 -0.1182 0.082 Uiso 1 1 calc R
C25 C 0.3370(5) 0.9893(5) -0.0217(4) 0.109(2) Uani 1 1 d .
H25A H 0.3499 1.0440 0.0059 0.163 Uiso 1 1 calc R
H25B H 0.3972 0.9733 -0.0417 0.163 Uiso 1 1 calc R
H25C H 0.3195 0.9400 0.0073 0.163 Uiso 1 1 calc R
C26 C 0.2218(5) 0.9306(4) -0.1213(3) 0.0838(16) Uani 1 1 d .
H26A H 0.1700 0.9510 -0.1576 0.126 Uiso 1 1 calc R
H26B H 0.1947 0.8828 -0.0950 0.126 Uiso 1 1 calc R
H26C H 0.2790 0.9073 -0.1415 0.126 Uiso 1 1 calc R
C27 C 0.0401(6) 0.6062(5) 0.3213(3) 0.0972(19) Uani 1 1 d .
H27 H -0.0259 0.6285 0.3212 0.117 Uiso 1 1 calc R
C28 C 0.1415(7) 0.4773(7) 0.3070(5) 0.146(3) Uani 1 1 d .
H28A H 0.1957 0.5172 0.3268 0.219 Uiso 1 1 calc R
H28B H 0.1464 0.4676 0.2586 0.219 Uiso 1 1 calc R
H28C H 0.1470 0.4195 0.3311 0.219 Uiso 1 1 calc R
C29 C -0.0401(7) 0.4567(5) 0.3047(4) 0.123(3) Uani 1 1 d .
H29A H -0.0424 0.4220 0.3466 0.184 Uiso 1 1 calc R
H29B H -0.0358 0.4154 0.2666 0.184 Uiso 1 1 calc R
H29C H -0.1010 0.4931 0.2951 0.184 Uiso 1 1 calc R
C30 C 0.1081(3) 0.8292(2) 0.01855(18) 0.0416(8) Uani 1 1 d .
C31 C 0.0529(3) 0.9183(2) 0.00839(17) 0.0397(8) Uani 1 1 d .
C32 C -0.0151(3) 0.9344(2) -0.05009(19) 0.0516(10) Uani 1 1 d .
H32 H -0.0256 0.8900 -0.0848 0.062 Uiso 1 1 calc R
C33 C 0.0679(3) 0.9849(3) 0.05792(19) 0.0500(9) Uani 1 1 d .
H33 H 0.1147 0.9753 0.0977 0.060 Uiso 1 1 calc R

loop_
_atom_site_aniso_label
_atom_site_aniso_U_11
_atom_site_aniso_U_22
_atom_site_aniso_U_33
_atom_site_aniso_U_23
_atom_site_aniso_U_13
_atom_site_aniso_U_12
Cu1 0.0497(3) 0.0398(3) 0.0464(3) 0.00467(17) -0.0124(2) 0.00139(19)
O1 0.0526(16) 0.0387(13) 0.0532(15) -0.0008(11) -0.0184(12) 0.0027(11)
O2 0.0597(17) 0.0367(13) 0.0468(14) -0.0029(10) -0.0118(12) 0.0043(12)
O3 0.116(4) 0.125(4) 0.095(3) 0.003(3) 0.001(3) -0.034(3)
O4 0.394(14) 0.174(7) 0.165(6) -0.076(5) 0.182(8) -0.092(8)
O5 0.097(3) 0.099(3) 0.113(3) -0.007(3) 0.038(3) -0.014(3)
O6 0.076(2) 0.061(2) 0.105(3) -0.016(2) -0.012(2) -0.0035(18)
O7 0.121(4) 0.097(3) 0.078(3) -0.007(2) 0.028(2) -0.020(3)
O8 0.130(9) 0.171(11) 0.089(6) 0.016(7) -0.005(6) -0.036(8)
N1 0.050(2) 0.062(2) 0.0445(18) 0.0104(15) -0.0137(14) -0.0010(16)
N2 0.0520(18) 0.0367(15) 0.0418(16) 0.0055(12) -0.0120(13) -0.0016(13)
N3 0.065(2) 0.102(3) 0.0442(19) 0.0160(19) -0.0156(17) -0.019(2)
N4 0.064(2) 0.078(3) 0.056(2) -0.0022(18) 0.0017(18) -0.001(2)
N5 0.0443(18) 0.0390(16) 0.069(2) 0.0015(15) -0.0114(16) 0.0040(14)
N6 0.060(2) 0.0531(19) 0.0439(17) 0.0101(14) -0.0068(15) 0.0015(16)
N7 0.062(2) 0.0476(19) 0.077(3) -0.0050(17) -0.0082(19) -0.0099(17)
N8 0.084(3) 0.109(4) 0.104(4) -0.003(3) 0.035(3) 0.000(3)
N9 0.071(3) 0.110(4) 0.075(3) -0.020(3) 0.021(2) -0.013(3)
N10 0.068(5) 0.062(5) 0.071(5) -0.012(4) -0.019(4) 0.015(4)
N11 0.075(3) 0.056(2) 0.077(3) 0.0004(18) 0.011(2) -0.006(2)
N12 0.155(6) 0.078(3) 0.077(3) -0.002(3) 0.001(3) 0.020(4)
C1 0.052(2) 0.083(3) 0.051(2) 0.021(2) -0.0078(19) -0.001(2)
C2 0.064(3) 0.077(3) 0.040(2) 0.0147(19) -0.0087(18) -0.001(2)
C3 0.059(3) 0.059(2) 0.045(2) 0.0132(17) -0.0135(18) -0.006(2)
C4 0.054(2) 0.059(2) 0.049(2) 0.0124(18) -0.0141(18) -0.007(2)
C5 0.055(2) 0.0418(19) 0.047(2) 0.0073(15) -0.0164(17) -0.0031(17)
C6 0.053(2) 0.0362(18) 0.0458(19) 0.0032(14) -0.0101(16) 0.0010(16)
C7 0.056(2) 0.0405(19) 0.051(2) 0.0022(15) -0.0109(18) -0.0012(17)
C8 0.057(2) 0.0402(19) 0.055(2) -0.0001(16) 0.0005(18) 0.0019(17)
C9 0.064(3) 0.046(2) 0.046(2) -0.0032(16) -0.0057(18) 0.0008(19)
C10 0.056(2) 0.043(2) 0.048(2) -0.0021(16) -0.0134(18) 0.0000(17)
C11 0.045(2) 0.041(2) 0.126(4) 0.002(2) -0.003(3) -0.0027(19)
C12 0.055(3) 0.043(2) 0.104(4) -0.007(2) 0.000(2) 0.007(2)
C13 0.054(2) 0.044(2) 0.065(2) 0.0054(18) -0.018(2) -0.0051(18)
C14 0.048(2) 0.050(2) 0.053(2) 0.0084(17) -0.0120(17) -0.0041(18)
C15 0.049(2) 0.051(2) 0.048(2) 0.0124(17) -0.0175(17) -0.0065(18)
C16 0.053(2) 0.056(2) 0.045(2) 0.0074(17) -0.0119(17) 0.0007(19)
C17 0.065(3) 0.066(3) 0.058(2) 0.013(2) 0.000(2) -0.006(2)
C18 0.074(3) 0.095(4) 0.058(3) 0.013(3) 0.012(2) 0.012(3)
C19 0.087(4) 0.081(3) 0.058(3) 0.009(2) 0.013(3) 0.020(3)
C20 0.076(3) 0.061(3) 0.053(2) 0.006(2) 0.005(2) 0.008(2)
C21 0.134(12) 0.147(13) 0.046(6) 0.008(7) -0.011(6) -0.036(10)
C22 0.173(18) 0.105(12) 0.194(19) 0.057(12) -0.112(15) -0.049(12)
C23 0.198(15) 0.066(7) 0.087(8) -0.009(6) -0.047(9) 0.089(9)
C24 0.066(3) 0.061(3) 0.074(3) 0.002(2) -0.001(2) -0.001(2)
C25 0.107(5) 0.082(4) 0.126(5) 0.010(4) -0.027(4) 0.010(4)
C26 0.107(5) 0.064(3) 0.084(4) -0.005(3) 0.026(3) -0.015(3)
C27 0.127(6) 0.088(4) 0.077(4) 0.000(3) 0.016(4) -0.004(4)
C28 0.120(7) 0.161(9) 0.156(8) 0.018(7) 0.017(6) 0.014(7)
C29 0.162(8) 0.078(4) 0.127(6) -0.001(4) 0.016(5) 0.008(5)
C30 0.045(2) 0.0351(17) 0.0413(18) 0.0040(13) -0.0067(15) -0.0017(15)
C31 0.0425(19) 0.0323(16) 0.0412(17) -0.0002(13) -0.0051(14) -0.0022(14)
C32 0.068(3) 0.0363(18) 0.0439(19) -0.0062(14) -0.0169(18) 0.0080(18)
C33 0.058(2) 0.0424(19) 0.0417(18) -0.0041(15) -0.0200(16) 0.0049(17)

loop_
_atom_type_symbol
_atom_type_description
_atom_type_scat_dispersion_real
_atom_type_scat_dispersion_imag
_atom_type_scat_source
C C 0.0033 0.0016 'International Tables Vol C Tables 4.2.6.8 and 6.1.1.4'
H H 0.0000 0.0000 'International Tables Vol C Tables 4.2.6.8 and 6.1.1.4'
N N 0.0061 0.0033 'International Tables Vol C Tables 4.2.6.8 and 6.1.1.4'
O O 0.0106 0.0060 'International Tables Vol C Tables 4.2.6.8 and 6.1.1.4'
Cu Cu 0.3201 1.2651 'International Tables Vol C Tables 4.2.6.8 and 6.1.1.4'

loop_
_geom_angle_atom_site_label_1
_geom_angle_atom_site_label_2
_geom_angle_atom_site_label_3
_geom_angle
_geom_angle_site_symmetry_1
_geom_angle_site_symmetry_3
N6 Cu1 N2 177.67(13) . .
N6 Cu1 N5 80.69(15) . .
N2 Cu1 N5 97.25(14) . .
N6 Cu1 O1 90.99(14) . .
N2 Cu1 O1 90.29(12) . .
N5 Cu1 O1 150.32(12) . .
N6 Cu1 N1 102.75(14) . .
N2 Cu1 N1 79.04(13) . .
N5 Cu1 N1 113.53(13) . .
O1 Cu1 N1 96.07(12) . .
C30 O1 Cu1 108.5(2) . .
C1 N1 C5 117.9(3) . .
C1 N1 Cu1 129.4(3) . .
C5 N1 Cu1 112.8(3) . .
C10 N2 C6 117.5(4) . .
C10 N2 Cu1 124.1(3) . .
C6 N2 Cu1 118.1(3) . .
C3 N3 H3A 120.0 . .
C3 N3 H3B 120.0 . .
H3A N3 H3B 120.0 . .
C8 N4 H4A 120.0 . .
C8 N4 H4B 120.0 . .
H4A N4 H4B 120.0 . .
C11 N5 C15 117.7(4) . .
C11 N5 Cu1 127.7(3) . .
C15 N5 Cu1 114.6(3) . .
C16 N6 C20 117.6(4) . .
C16 N6 Cu1 116.4(3) . .
C20 N6 Cu1 125.8(3) . .
C13 N7 H7A 120.0 . .
C13 N7 H7B 120.0 . .
H7A N7 H7B 120.0 . .
C18 N8 H8A 120.0 . .
C18 N8 H8B 120.0 . .
H8A N8 H8B 120.0 . .
O4 N9 O5 120.3(7) . .
O4 N9 O3 118.2(7) . .
O5 N9 O3 121.5(5) . .
C21 N10 C23 116.9(11) . .
C21 N10 C22 107.4(11) . .
C23 N10 C22 135.7(11) . .
C24 N11 C26 121.8(5) . .
C24 N11 C25 120.9(5) . .
C26 N11 C25 117.3(5) . .
C27 N12 C28 121.6(8) . .
C27 N12 C29 121.3(7) . .
C28 N12 C29 116.8(7) . .
N1 C1 C2 122.9(4) . .
N1 C1 H1 118.5 . .
C2 C1 H1 118.5 . .
C1 C2 C3 120.4(4) . .
C1 C2 H2 119.8 . .
C3 C2 H2 119.8 . .
N3 C3 C2 123.3(4) . .
N3 C3 C4 120.0(4) . .
C2 C3 C4 116.7(4) . .
C5 C4 C3 119.5(4) . .
C5 C4 H4 120.2 . .
C3 C4 H4 120.2 . .
N1 C5 C4 122.4(4) . .
N1 C5 C6 115.3(3) . .
C4 C5 C6 122.2(4) . .
N2 C6 C7 122.6(4) . .
N2 C6 C5 114.5(4) . .
C7 C6 C5 122.9(3) . .
C6 C7 C8 119.8(4) . .
C6 C7 H7 120.1 . .
C8 C7 H7 120.1 . .
N4 C8 C7 121.2(4) . .
N4 C8 C9 121.6(4) . .
C7 C8 C9 117.2(4) . .
C10 C9 C8 119.1(4) . .
C10 C9 H9 120.5 . .
C8 C9 H9 120.5 . .
N2 C10 C9 123.8(4) . .
N2 C10 H10 118.1 . .
C9 C10 H10 118.1 . .
N5 C11 C12 124.1(5) . .
N5 C11 H11 117.9 . .
C12 C11 H11 117.9 . .
C11 C12 C13 118.4(5) . .
C11 C12 H12 120.8 . .
C13 C12 H12 120.8 . .
N7 C13 C14 121.6(4) . .
N7 C13 C12 120.8(4) . .
C14 C13 C12 117.6(4) . .
C15 C14 C13 120.2(4) . .
C15 C14 H14 119.9 . .
C13 C14 H14 119.9 . .
N5 C15 C14 122.0(4) . .
N5 C15 C16 114.0(3) . .
C14 C15 C16 123.9(4) . .
N6 C16 C17 121.7(4) . .
N6 C16 C15 114.1(4) . .
C17 C16 C15 124.1(4) . .
C18 C17 C16 120.0(5) . .
C18 C17 H17 120.0 . .
C16 C17 H17 120.0 . .
N8 C18 C17 121.2(6) . .
N8 C18 C19 122.0(5) . .
C17 C18 C19 116.7(5) . .
C20 C19 C18 119.7(5) . .
C20 C19 H19 120.1 . .
C18 C19 H19 120.1 . .
C19 C20 N6 124.2(5) . .
C19 C20 H20 117.9 . .
N6 C20 H20 117.9 . .
O8 C21 N10 131.3(15) . .
O8 C21 H21 114.3 . .
N10 C21 H21 114.3 . .
N10 C22 H22A 109.5 . .
N10 C22 H22B 109.5 . .
H22A C22 H22B 109.5 . .
N10 C22 H22C 109.5 . .
H22A C22 H22C 109.5 . .
H22B C22 H22C 109.5 . .
N10 C23 H23A 109.5 . .
N10 C23 H23B 109.5 . .
H23A C23 H23B 109.5 . .
N10 C23 H23C 109.5 . .
H23A C23 H23C 109.5 . .
H23B C23 H23C 109.5 . .
O6 C24 N11 125.7(5) . .
O6 C24 H24 117.1 . .
N11 C24 H24 117.1 . .
N11 C25 H25A 109.5 . .
N11 C25 H25B 109.5 . .
H25A C25 H25B 109.5 . .
N11 C25 H25C 109.5 . .
H25A C25 H25C 109.5 . .
H25B C25 H25C 109.5 . .
N11 C26 H26A 109.5 . .
N11 C26 H26B 109.5 . .
H26A C26 H26B 109.5 . .
N11 C26 H26C 109.5 . .
H26A C26 H26C 109.5 . .
H26B C26 H26C 109.5 . .
O7 C27 N12 127.1(8) . .
O7 C27 H27 116.4 . .
N12 C27 H27 116.4 . .
N12 C28 H28A 109.5 . .
N12 C28 H28B 109.5 . .
H28A C28 H28B 109.5 . .
N12 C28 H28C 109.5 . .
H28A C28 H28C 109.5 . .
H28B C28 H28C 109.5 . .
N12 C29 H29A 109.5 . .
N12 C29 H29B 109.5 . .
H29A C29 H29B 109.5 . .
N12 C29 H29C 109.5 . .
H29A C29 H29C 109.5 . .
H29B C29 H29C 109.5 . .
O2 C30 O1 124.2(3) . .
O2 C30 C31 118.9(3) . .
O1 C30 C31 116.9(3) . .
C33 C31 C32 118.5(3) . .
C33 C31 C30 120.5(3) . .
C32 C31 C30 121.0(3) . .
C33 C32 C31 120.6(3) 3_575 .
C33 C32 H32 119.7 3_575 .
C31 C32 H32 119.7 . .
C31 C33 C32 120.9(3) . 3_575
C31 C33 H33 119.6 . .
C32 C33 H33 119.6 3_575 .

loop_
_geom_bond_atom_site_label_1
_geom_bond_atom_site_label_2
_geom_bond_distance
_geom_bond_site_symmetry_2
Cu1 N6 1.998(4) .
Cu1 N2 2.006(4) .
Cu1 N5 2.027(3) .
Cu1 O1 2.045(3) .
Cu1 N1 2.155(3) .
O1 C30 1.265(4) .
O2 C30 1.256(4) .
O3 N9 1.245(7) .
O4 N9 1.185(7) .
O5 N9 1.241(7) .
O6 C24 1.234(6) .
O7 C27 1.228(8) .
O8 C21 1.143(14) .
N1 C1 1.353(6) .
N1 C5 1.360(6) .
N2 C10 1.356(5) .
N2 C6 1.360(5) .
N3 C3 1.348(5) .
N3 H3A 0.8800 .
N3 H3B 0.8800 .
N4 C8 1.359(6) .
N4 H4A 0.8800 .
N4 H4B 0.8800 .
N5 C11 1.328(6) .
N5 C15 1.373(5) .
N6 C16 1.351(6) .
N6 C20 1.368(6) .
N7 C13 1.361(5) .
N7 H7A 0.8800 .
N7 H7B 0.8800 .
N8 C18 1.387(7) .
N8 H8A 0.8800 .
N8 H8B 0.8800 .
N10 C21 1.379(14) .
N10 C23 1.412(18) .
N10 C22 1.48(2) .
N11 C24 1.339(6) .
N11 C26 1.452(7) .
N11 C25 1.470(7) .
N12 C27 1.343(9) .
N12 C28 1.398(10) .
N12 C29 1.494(10) .
C1 C2 1.388(6) .
C1 H1 0.9500 .
C2 C3 1.397(7) .
C2 H2 0.9500 .
C3 C4 1.426(6) .
C4 C5 1.398(5) .
C4 H4 0.9500 .
C5 C6 1.502(6) .
C6 C7 1.384(6) .
C7 C8 1.417(6) .
C7 H7 0.9500 .
C8 C9 1.417(6) .
C9 C10 1.377(6) .
C9 H9 0.9500 .
C10 H10 0.9500 .
C11 C12 1.382(6) .
C11 H11 0.9500 .
C12 C13 1.416(7) .
C12 H12 0.9500 .
C13 C14 1.394(6) .
C14 C15 1.377(6) .
C14 H14 0.9500 .
C15 C16 1.493(6) .
C16 C17 1.411(7) .
C17 C18 1.406(8) .
C17 H17 0.9500 .
C18 C19 1.423(8) .
C19 C20 1.349(7) .
C19 H19 0.9500 .
C20 H20 0.9500 .
C21 H21 0.9500 .
C22 H22A 0.9800 .
C22 H22B 0.9800 .
C22 H22C 0.9800 .
C23 H23A 0.9800 .
C23 H23B 0.9800 .
C23 H23C 0.9800 .
C24 H24 0.9500 .
C25 H25A 0.9800 .
C25 H25B 0.9800 .
C25 H25C 0.9800 .
C26 H26A 0.9800 .
C26 H26B 0.9800 .
C26 H26C 0.9800 .
C27 H27 0.9500 .
C28 H28A 0.9800 .
C28 H28B 0.9800 .
C28 H28C 0.9800 .
C29 H29A 0.9800 .
C29 H29B 0.9800 .
C29 H29C 0.9800 .
C30 C31 1.518(5) .
C31 C33 1.388(5) .
C31 C32 1.396(5) .
C32 C33 1.392(5) 3_575
C32 H32 0.9500 .
C33 C32 1.392(5) 3_575
C33 H33 0.9500 .
